data_2100891
loop_
_publ_author_name
'Arjunan, P.'
'Arora, S. K.'
'Chalody, W.'

_publ_section_title
;
 Structural studies on DNA-binding drugs: crystal structure and
 molecular dynamics studies of triazoloacridinones
;
_journal_issue 1
_journal_name_full 'Acta Crystallographica Section B'
_journal_page_first 96
_journal_page_last 101
_journal_paper_doi 10.1107/S0108768192006517
_journal_volume 49
_journal_year 1993
_chemical_formula_sum 'C20 H23 N5 O'
_chemical_formula_weight 349.5
_space_group_IT_number 2
_space_group_name_Hall '-P 1'
_space_group_name_H-M_alt 'P -1'
_symmetry_cell_setting triclinic
_symmetry_space_group_name_H-M 'P -1'
_cell_angle_alpha 93.540(10)
_cell_angle_beta 102.210(10)
_cell_angle_gamma 80.610(10)
_cell_formula_units_Z 2
_cell_length_a 12.2000(10)
_cell_length_b 14.8900(10)
_cell_length_c 5.1850(10)
_cell_volume 907.9(2)
_diffrn_radiation_type Cu
_diffrn_radiation_wavelength 1.5417
_exptl_absorpt_coefficient_mu 0.62
_exptl_crystal_density_diffrn 1.278
_exptl_crystal_F_000 372
_cod_data_source_file hh0624.cif
_cod_data_source_block hh0624a
_cod_original_cell_volume 907.90(10)
_cod_original_formula_sum 'C20 H23 N5 O1'
_cod_database_code 2100891

loop_
_space_group_symop_id
_space_group_symop_operation_xyz
1 x,y,z
2 -x,-y,-z

loop_
_atom_site_label
_atom_site_fract_x
_atom_site_fract_y
_atom_site_fract_z
N1 .3283(3) .0630(2) -.1957(7)
C2 .2636(4) -.0205(3) .0460(9)
C3 .1903(4) -.0356(3) .2109(10)
C4 .1092(4) .0349(3) .2576(9)
C5 .0941(4) .1237(3) .1501(8)
C6 .1718(4) .2231(3) -.1365(8)
C7 .2676(4) .2948(3) -.4319(8)
C8 .3463(4) .2954(3) -.5863(9)
C9 .4208(4) .2168(3) -.6099(9)
C10 .4175(4) .1383(3) -.4845(9)
C11 .2483(3) .0654(3) -.0512(8)
C12 .1686(3) .1396(3) -.0120(8)
C13 .3370(4) .1397(3) -.3301(8)
C14 .2603(3) .2187(3) -.2987(8)
N15 .3902(3) -.0235(2) -.1959(8)
N16 .3507(3) -.0729(3) -.0485(8)
O17 .1057(2) .2946(2) -.1128(6)
C18 .3528(6) .3802(4) -.7200(12)
N19 .0130(3) .1901(3) .1987(8)
C20 -.0645(4) .1864(3) .3729(10)
C21 -.1198(4) .2822(3) .4372(10)
N22 -.1909(3) .3263(3) .2044(7)
C23 -.1926(5) .4260(4) .2303(13)
C24 -.0914(6) .4535(5) .161(2)
C25 -.3070(4) .3036(4) .1715(10)
C26 -.3774(6) .3192(7) -.1019(15)

loop_
_geom_angle_atom_site_label_1
_geom_angle_atom_site_label_2
_geom_angle_atom_site_label_3
_geom_angle
N15 N1 C11 109.9(3)
N15 N1 C13 128.8(3)
C11 N1 C13 121.2(4)
N16 C2 C3 134.9(4)
N16 C2 C11 108.4(4)
C3 C2 C11 116.6(4)
C2 C3 C4 118.2(5)
C3 C4 C5 124.0(5)
C4 C5 C12 118.0(4)
N19 C5 C4 122.0(4)
N19 C5 C12 120.0(4)
O17 C6 C12 122.9(4)
O17 C6 C14 121.3(4)
C12 C6 C14 115.8(4)
C8 C7 C14 123.0(4)
C7 C8 C9 118.4(4)
C7 C8 C18 120.9(4)
C9 C8 C18 120.7(4)
C8 C9 C10 121.6(4)
C9 C10 C13 118.7(4)
N1 C11 C2 105.3(4)
N1 C11 C12 126.4(4)
C2 C11 C12 128.3(4)
C5 C12 C6 128.1(4)
C5 C12 C11 114.9(4)
C6 C12 C11 117.0(4)
N1 C13 C10 122.2(4)
N1 C13 C14 116.3(4)
C1O C13 C14 121.5(4)
C6 C14 C7 119.9(4)
C6 C14 C13 123.3(4)
C7 C14 C13 116.9(4)
N1 N15 N16 107.2(3)
N15 N16 C2 109.1(4)
C5 N19 C20 126.6(4)
N19 C20 C21 110.2(4)
N22 C21 C20 111.9(4)
C21 N22 C23 110.2(4)
C21 N22 C25 108.9(4)
C23 N22 C25 110.8(4)
N22 C23 C24 112.1(6)
N22 C25 C26 113.6(5)

loop_
_geom_bond_atom_site_label_1
_geom_bond_atom_site_label_2
_geom_bond_distance
N1 C11 1.346(5)
N1 C13 1.404(6)
N1 N15 1.383(5)
C2 C3 1.411(6)
C2 C11 1.374(6)
C2 N16 1.372(6)
C3 C4 1.368(6)
C4 C5 1.435(6)
C5 C12 1.416(6)
C5 N19 1.334(6)
C6 C12 1.446(6)
C6 C14 1.493(6)
C6 O17 1.244(5)
C7 C8 1.375(6)
C7 C14 1.388(6)
C8 C9 1.377(6)
C8 C18 1.498(7)
C9 C10 1.382(7)
C10 C13 1.389(6)
C11 C12 1.383(6)
C13 C14 1.403(6)
N15 N16 1.304(5)
N19 C20 1.448(6)
C20 C21 1.524(7)
C21 N22 1.453(6)
N22 C23 1.480(7)
N22 C25 1.481(7)
C23 C24 1.481(11)
C25 C26 1.504(10)
